data_7249359
loop_
_publ_author_name
'De Zitter, Elke'
'Perl, David'
'Savko, Martin'
'Paley, Daniel W.'
'Thom, Alexander J.'
'Jeangerard, Damien'
'Brewster, Aaron S.'
'Tissot, Antoine'
'Serre, Christian'
'Shepard, William'

_publ_section_title
;
 Elucidating metal--organic framework structures using synchrotron serial
 crystallography
;
_journal_issue 39
_journal_name_full CrystEngComm
_journal_page_first 5644
_journal_page_last 5654
_journal_paper_doi 10.1039/D4CE00735B
_journal_volume 26
_journal_year 2024
_chemical_formula_moiety 'C8 H10 N4 Zn'
_chemical_formula_sum 'C8 H10 N4 Zn'
_chemical_formula_weight 227.57
_chemical_name_common ZIF-8
_chemical_name_systematic Zn(mim)2
_space_group_crystal_system cubic
_space_group_IT_number 217
_space_group_name_Hall 'I -4 2 3'
_space_group_name_H-M_alt 'I -4 3 m'
_atom_sites_solution_hydrogens geom
_atom_sites_solution_primary direct
_audit_creation_date 2024-04-17
_audit_creation_method
;
Olex2 1.5
(compiled 2023.03.06 svn.rbb2c1857 for OlexSys, GUI svn.r6748)
;
_audit_update_record
;
2024-05-06 deposited with the CCDC.	2024-07-31 downloaded from the CCDC.
;
_cell_angle_alpha 90
_cell_angle_beta 90
_cell_angle_gamma 90
_cell_formula_units_Z 12
_cell_length_a 16.902
_cell_length_b 16.902
_cell_length_c 16.902
_cell_measurement_reflns_used 19
_cell_measurement_temperature 100
_cell_measurement_theta_max 7.647
_cell_measurement_theta_min 1.747
_cell_volume 4828.523
_computing_data_collection MXCuBE
_computing_data_reduction
;
CCTBX: Grosse-Kunstleve RW, Sauter NK, Moriarty NW, Adams PD: The Computational
Crystallography Toolbox: crystallographic algorithms in a reusable software
framework. J Appl Crystallogr. 2002, 35: 126-136. 10.1107/S0021889801017824.

DIALS: Waterman DG, Winter G, Parkhurst JM, Fuentes-Montero L, Hattne J,
Brewster A, Sauter NK, Evans G. CCP4 Newsletter on Protein Crystallography 49,
16-19 (2013).

cctbx.small_cell: Brewster AS, Sawaya MR, Rodriguez J, Hattne J, Echols N,
McFarlane HT, Cascio D, Adams PD, Eisenberg DS, Sauter NK. Acta Cryst. D71,
357-366 (2015). 10.1107/S1399004714026145.
;
_computing_molecular_graphics 'Olex2 1.5 (Dolomanov et al., 2009)'
_computing_publication_material 'Olex2 1.5 (Dolomanov et al., 2009)'
_computing_structure_refinement 'SHELXL 2018/3 (Sheldrick, 2015)'
_computing_structure_solution 'SHELXS  (Sheldrick, 2008)'
_diffrn_ambient_temperature 100.00
_diffrn_detector_type 'DECTRIS EIGER-9M'
_diffrn_measured_fraction_theta_full 0.973
_diffrn_measured_fraction_theta_max 0.973
_diffrn_measurement_device 'Kappa-geometry diffractometer'
_diffrn_measurement_device_type 'MD2 microdiffractometer with MK3 mini-kappa'
_diffrn_measurement_method 'omega rotation'
_diffrn_radiation_collimation '0.010 mm x 0.005 mm (H*V, FWHM) KB focusing mirrors'
_diffrn_radiation_monochromator 'Silicon 111'
_diffrn_radiation_probe x-ray
_diffrn_radiation_type synchrotron
_diffrn_radiation_wavelength 0.730
_diffrn_reflns_av_unetI/netI 0.1242
_diffrn_reflns_Laue_measured_fraction_full 0.973
_diffrn_reflns_Laue_measured_fraction_max 0.973
_diffrn_reflns_number 431
_diffrn_reflns_point_group_measured_fraction_full 0.541
_diffrn_reflns_point_group_measured_fraction_max 0.541
_diffrn_reflns_theta_full 25.383
_diffrn_reflns_theta_max 25.383
_diffrn_reflns_theta_min 1.750
_diffrn_source 'Synchrotron SOLEIL'
_diffrn_source_type 'U24 Undulator, PROXIMA-2 Beamline'
_exptl_absorpt_coefficient_mu 1.602
_exptl_crystal_colour 'clear yellowish colourless'
_exptl_crystal_density_diffrn 0.939
_exptl_crystal_description microcrystals
_exptl_crystal_F_000 1392
_refine_diff_density_max 0.600
_refine_diff_density_min -0.410
_refine_diff_density_rms 0.103
_refine_ls_abs_structure_details
;
No quotients, so Flack parameter determined by classical intensity fit
;
_refine_ls_abs_structure_Flack 0.11(10)
_refine_ls_extinction_coef 0.0038(14)
_refine_ls_extinction_expression Fc^*^=kFc[1+0.001xFc^2^\l^3^/sin(2\q)]^-1/4^
_refine_ls_extinction_method 'SHELXL-2018/3 (Sheldrick 2018)'
_refine_ls_goodness_of_fit_ref 1.093
_refine_ls_hydrogen_treatment constr
_refine_ls_matrix_type full
_refine_ls_number_parameters 35
_refine_ls_number_reflns 431
_refine_ls_number_restraints 0
_refine_ls_restrained_S_all 1.093
_refine_ls_R_factor_all 0.0994
_refine_ls_R_factor_gt 0.0929
_refine_ls_shift/su_max 0.000
_refine_ls_shift/su_mean 0.000
_refine_ls_structure_factor_coef Fsqd
_refine_ls_weighting_details 'w=1/[\s^2^(Fo^2^)+(0.1548P)^2^+5.4305P] where P=(Fo^2^+2Fc^2^)/3'
_refine_ls_weighting_scheme calc
_refine_ls_wR_factor_gt 0.2456
_refine_ls_wR_factor_ref 0.2672
_reflns_Friedel_coverage 0.000
_reflns_Friedel_fraction_full 0.000
_reflns_Friedel_fraction_max 0.000
_reflns_number_gt 361
_reflns_number_total 431
_reflns_threshold_expression 'I > 2\s(I)'
_cod_data_source_file d4ce00735b2.cif
_cod_data_source_block zif8_dwp_edz
_cod_depositor_comments 'Adding full bibliography for 7249358--7249364.cif.'
_cod_original_cell_volume 4828.2
_cod_database_code 7249359
_shelx_shelxl_version_number 2018/3
_shelx_space_group_comment
;
The symmetry employed for this shelxl refinement is uniquely defined
by the following loop, which should always be used as a source of
symmetry information in preference to the above space-group names.
They are only intended as comments.
;
_olex2_refinement_description
;
1. Fixed Uiso
 At 1.2 times of:
  All C(H) groups
 At 1.5 times of:
  All C(H,H,H) groups
2. Others
 Fixed Sof: H4A(0.5) H4B(0.5) H4C(0.5)
3.a Aromatic/amide H refined with riding coordinates:
 C3(H3)
3.b Idealised Me refined as rotating group:
 C4(H4A,H4B,H4C)
;
_olex2_submission_special_instructions 'No special instructions were received'

loop_
_space_group_symop_operation_xyz
'x, y, z'
'y, -x, -z'
'-x, -y, z'
'-y, x, -z'
'-x, z, -y'
'x, -y, -z'
'-x, -z, y'
'-z, -y, x'
'-x, y, -z'
'z, -y, -x'
'z, x, y'
'y, z, x'
'-y, -z, x'
'z, -x, -y'
'-y, z, -x'
'-z, -x, y'
'-z, x, -y'
'y, -z, -x'
'-y, -x, z'
'y, x, z'
'x, -z, -y'
'x, z, y'
'-z, y, -x'
'z, y, x'
'x+1/2, y+1/2, z+1/2'
'y+1/2, -x+1/2, -z+1/2'
'-x+1/2, -y+1/2, z+1/2'
'-y+1/2, x+1/2, -z+1/2'
'-x+1/2, z+1/2, -y+1/2'
'x+1/2, -y+1/2, -z+1/2'
'-x+1/2, -z+1/2, y+1/2'
'-z+1/2, -y+1/2, x+1/2'
'-x+1/2, y+1/2, -z+1/2'
'z+1/2, -y+1/2, -x+1/2'
'z+1/2, x+1/2, y+1/2'
'y+1/2, z+1/2, x+1/2'
'-y+1/2, -z+1/2, x+1/2'
'z+1/2, -x+1/2, -y+1/2'
'-y+1/2, z+1/2, -x+1/2'
'-z+1/2, -x+1/2, y+1/2'
'-z+1/2, x+1/2, -y+1/2'
'y+1/2, -z+1/2, -x+1/2'
'-y+1/2, -x+1/2, z+1/2'
'y+1/2, x+1/2, z+1/2'
'x+1/2, -z+1/2, -y+1/2'
'x+1/2, z+1/2, y+1/2'
'-z+1/2, y+1/2, -x+1/2'
'z+1/2, y+1/2, x+1/2'

loop_
_atom_site_label
_atom_site_type_symbol
_atom_site_fract_x
_atom_site_fract_y
_atom_site_fract_z
_atom_site_U_iso_or_equiv
_atom_site_adp_type
_atom_site_occupancy
_atom_site_site_symmetry_order
_atom_site_calc_flag
_atom_site_refinement_flags_posn
_atom_site_refinement_flags_adp
_atom_site_refinement_flags_occupancy
_atom_site_disorder_assembly
_atom_site_disorder_group
Zn1 Zn 0.750000 0.000000 0.500000 0.0906(12) Uani 1 4 d S T P . .
N1 N 0.6804(5) -0.0297(4) 0.4131(5) 0.071(2) Uani 1 1 d . . . . .
C2 C 0.6225(5) 0.0050(16) 0.3775(5) 0.080(4) Uani 1 2 d S T P . .
C3 C 0.6890(7) -0.1054(9) 0.3689(7) 0.089(3) Uani 1 1 d . . . . .
H3 H 0.726826 -0.145785 0.378554 0.107 Uiso 1 1 calc R U . . .
C4 C 0.5971(7) 0.0837(8) 0.4029(7) 0.073(4) Uani 1 2 d S T P . .
H4A H 0.603942 0.121307 0.359300 0.109 Uiso 0.5 1 calc R U P A -1
H4B H 0.629044 0.100676 0.448236 0.109 Uiso 0.5 1 calc R U P A -1
H4C H 0.541191 0.081960 0.418287 0.109 Uiso 0.5 1 calc R U P A -1

loop_
_atom_site_aniso_label
_atom_site_aniso_U_11
_atom_site_aniso_U_22
_atom_site_aniso_U_33
_atom_site_aniso_U_23
_atom_site_aniso_U_13
_atom_site_aniso_U_12
Zn1 0.0847(17) 0.0935(14) 0.0935(14) 0.000 0.000 0.000
N1 0.076(5) 0.048(4) 0.090(5) 0.013(4) -0.004(5) 0.002(3)
C2 0.078(5) 0.085(9) 0.078(5) 0.006(6) 0.013(7) -0.006(6)
C3 0.063(6) 0.117(9) 0.088(7) -0.016(7) 0.002(5) 0.000(6)
C4 0.079(5) 0.061(7) 0.079(5) -0.022(5) -0.010(7) 0.022(5)

loop_
_atom_type_symbol
_atom_type_description
_atom_type_scat_dispersion_real
_atom_type_scat_dispersion_imag
_atom_type_scat_source
C C 0.0034 0.0017 'International Tables Vol C Tables 4.2.6.8 and 6.1.1.4'
H H 0.0000 0.0000 'International Tables Vol C Tables 4.2.6.8 and 6.1.1.4'
N N 0.0066 0.0035 'International Tables Vol C Tables 4.2.6.8 and 6.1.1.4'
Zn Zn 0.2758 1.5072 'International Tables Vol C Tables 4.2.6.8 and 6.1.1.4'

loop_
_geom_angle_atom_site_label_1
_geom_angle_atom_site_label_2
_geom_angle_atom_site_label_3
_geom_angle
_geom_angle_site_symmetry_1
_geom_angle_site_symmetry_3
_geom_angle_publ_flag
N1 Zn1 N1 111.4(3) . 31_655 ?
N1 Zn1 N1 111.4(3) 31_655 6_556 ?
N1 Zn1 N1 105.7(5) . 6_556 ?
N1 Zn1 N1 105.7(5) 31_655 29_645 ?
N1 Zn1 N1 111.4(3) . 29_645 ?
N1 Zn1 N1 111.4(3) 6_556 29_645 ?
C2 N1 Zn1 133.9(11) . . ?
C2 N1 C3 103.3(12) . . ?
C3 N1 Zn1 122.8(7) . . ?
N1 C2 N1 120(2) 23_656 . ?
N1 C2 C4 119.9(10) 23_656 . ?
N1 C2 C4 119.9(10) . . ?
N1 C3 H3 126.7 . . ?
C3 C3 N1 106.6(6) 23_656 . ?
C3 C3 H3 126.7 23_656 . ?
C2 C4 H4A 109.5 . . ?
C2 C4 H4B 109.5 . . ?
C2 C4 H4C 109.5 . . ?
H4A C4 H4B 109.5 . . ?
H4A C4 H4C 109.5 . . ?
H4B C4 H4C 109.5 . . ?

loop_
_geom_bond_atom_site_label_1
_geom_bond_atom_site_label_2
_geom_bond_distance
_geom_bond_site_symmetry_2
_geom_bond_publ_flag
Zn1 N1 1.947(9) . ?
Zn1 N1 1.947(9) 6_556 ?
Zn1 N1 1.947(9) 29_645 ?
Zn1 N1 1.947(9) 31_655 ?
N1 C2 1.290(14) . ?
N1 C3 1.487(16) . ?
C2 C4 1.46(3) . ?
C3 C3 1.38(2) 23_656 ?
C3 H3 0.9500 . ?
C4 H4A 0.9800 . ?
C4 H4B 0.9800 . ?
C4 H4C 0.9800 . ?

loop_
_geom_torsion_atom_site_label_1
_geom_torsion_atom_site_label_2
_geom_torsion_atom_site_label_3
_geom_torsion_atom_site_label_4
_geom_torsion
_geom_torsion_site_symmetry_1
_geom_torsion_site_symmetry_2
_geom_torsion_site_symmetry_3
_geom_torsion_site_symmetry_4
_geom_torsion_publ_flag
Zn1 N1 C2 N1 179.2(5) . . . 23_656 ?
Zn1 N1 C2 C4 -1(2) . . . . ?
Zn1 N1 C3 C3 -178.7(4) . . . 23_656 ?
C2 N1 C3 C3 -1.0(10) . . . 23_656 ?
C3 N1 C2 N1 1.9(18) . . . 23_656 ?
C3 N1 C2 C4 -178.4(14) . . . . ?
